data_2213017
loop_
_publ_author_name
'Jeannie Bee-Jan Teh'
'P. S. Patil'
'Hoong-Kun Fun'
'Y. E. Satheesh'
'Ibrahim Abdul Razak'
'S. M. Dharmaprakash'

_publ_section_title
;
 (2<i>E</i>)-1-(3-Bromophenyl)-3-(4-chlorophenyl)prop-2-en-1-one
;
_journal_coeditor_code SJ2245
_journal_issue 4
_journal_name_full 'Acta Crystallographica Section E'
_journal_page_first o1844
_journal_page_last o1845
_journal_paper_doi 10.1107/S160053680701166X
_journal_volume 63
_journal_year 2007
_chemical_formula_iupac 'C15 H10 Br Cl O'
_chemical_formula_moiety 'C15 H10 Br Cl O'
_chemical_formula_sum 'C15 H10 Br Cl O'
_chemical_formula_weight 321.59
_chemical_name_systematic
;
(2E)-1-(3-bromophenyl)-3-(4-chlorophenyl)prop-2-en-1-one
;
_space_group_IT_number 2
_symmetry_cell_setting triclinic
_symmetry_space_group_name_Hall '-P 1'
_symmetry_space_group_name_H-M 'P -1'
_atom_sites_solution_hydrogens geom
_atom_sites_solution_primary direct
_atom_sites_solution_secondary difmap
_audit_creation_method SHELXL-97
_cell_angle_alpha 86.452(2)
_cell_angle_beta 83.241(2)
_cell_angle_gamma 87.863(2)
_cell_formula_units_Z 2
_cell_length_a 5.9155(2)
_cell_length_b 7.2642(2)
_cell_length_c 14.6629(5)
_cell_measurement_reflns_used 7892
_cell_measurement_temperature 100.00(10)
_cell_measurement_theta_max 35.00
_cell_measurement_theta_min 1.40
_cell_volume 624.22(3)
_computing_cell_refinement APEX2
_computing_data_collection 'APEX2 (Bruker, 2005)'
_computing_data_reduction 'SAINT (Bruker, 2005)'
_computing_molecular_graphics SHELXTL
_computing_publication_material
;
SHELXTL, PARST (Nardelli, 1995) and PLATON (Spek, 2003)
;
_computing_structure_refinement SHELXTL
_computing_structure_solution 'SHELXTL (Sheldrick, 1998)'
_diffrn_ambient_temperature 297(2)
_diffrn_detector_area_resol_mean 8.33
_diffrn_measured_fraction_theta_full 0.990
_diffrn_measured_fraction_theta_max 0.990
_diffrn_measurement_device_type
;
Bruker SMART APEX2 CCD
;
_diffrn_measurement_method \w
_diffrn_radiation_monochromator graphite
_diffrn_radiation_source 'fine-focus sealed tube'
_diffrn_radiation_type MoK\a
_diffrn_radiation_wavelength 0.71073
_diffrn_reflns_av_R_equivalents 0.0288
_diffrn_reflns_av_sigmaI/netI 0.0321
_diffrn_reflns_limit_h_max 9
_diffrn_reflns_limit_h_min -9
_diffrn_reflns_limit_k_max 11
_diffrn_reflns_limit_k_min -11
_diffrn_reflns_limit_l_max 23
_diffrn_reflns_limit_l_min -23
_diffrn_reflns_number 17416
_diffrn_reflns_theta_full 35.00
_diffrn_reflns_theta_max 35.00
_diffrn_reflns_theta_min 1.40
_diffrn_standards_number 0
_exptl_absorpt_coefficient_mu 3.489
_exptl_absorpt_correction_T_max 0.370
_exptl_absorpt_correction_T_min 0.285
_exptl_absorpt_correction_type multi-scan
_exptl_absorpt_process_details '(SADABS; Bruker, 2005)'
_exptl_crystal_colour Yellow
_exptl_crystal_density_diffrn 1.711
_exptl_crystal_density_method 'not measured'
_exptl_crystal_description Block
_exptl_crystal_F_000 320
_exptl_crystal_size_max 0.46
_exptl_crystal_size_mid 0.30
_exptl_crystal_size_min 0.28
_refine_diff_density_max 1.064
_refine_diff_density_min -0.628
_refine_ls_extinction_method none
_refine_ls_goodness_of_fit_ref 1.107
_refine_ls_hydrogen_treatment constr
_refine_ls_matrix_type full
_refine_ls_number_parameters 163
_refine_ls_number_reflns 5457
_refine_ls_number_restraints 0
_refine_ls_restrained_S_all 1.107
_refine_ls_R_factor_all 0.0440
_refine_ls_R_factor_gt 0.0321
_refine_ls_shift/su_max 0.000
_refine_ls_shift/su_mean 0.000
_refine_ls_structure_factor_coef Fsqd
_refine_ls_weighting_details 'calc w=1/[\s^2^(Fo^2^)+(0.0478P)^2^+0.385P] where P=(Fo^2^+2Fc^2^)/3'
_refine_ls_weighting_scheme calc
_refine_ls_wR_factor_gt 0.0846
_refine_ls_wR_factor_ref 0.0963
_reflns_number_gt 4586
_reflns_number_total 5457
_reflns_threshold_expression I>2\s(I)
_cod_data_source_file sj2245.cif
_cod_data_source_block I
_cod_depositor_comments
;
The following automatic conversions were performed:
'_symmetry_cell_setting' value 'Triclinic' changed to 'triclinic'
according to '/home/saulius/struct/CIF-dictionaries/cif_core.dic'
dictionary named 'cif_core.dic' version 2.4.1 from 2010-06-29.

Automatic conversion script
Id: cif_fix_enum 1527 2010-12-29 10:47:43Z saulius 

The following automatic conversions were performed:

'_symmetry_cell_setting' value 'Triclinic' changed to 'triclinic'
according to /home/saulius/struct/CIF-dictionaries/cif_core.dic
dictionary named 'cif_core.dic' version 2.4.1 from 2010-06-29.

Automatic conversion script
Id: cif_fix_values 1715 2011-07-08 13:25:40Z adriana 
;
_cod_original_sg_symbol_H-M P-1
_cod_database_code 2213017
_cod_database_fobs_code 2213017

loop_
_symmetry_equiv_pos_as_xyz
'x, y, z'
'-x, -y, -z'

loop_
_atom_site_type_symbol
_atom_site_label
_atom_site_fract_x
_atom_site_fract_y
_atom_site_fract_z
_atom_site_U_iso_or_equiv
_atom_site_adp_type
_atom_site_calc_flag
_atom_site_refinement_flags
_atom_site_occupancy
Br Br1 0.80012(3) 0.39433(3) -0.415341(12) 0.02024(6) Uani d . 1
Cl Cl1 -0.30162(8) -0.04626(7) 0.41489(3) 0.02169(9) Uani d . 1
O O1 0.7337(2) 0.2822(2) -0.04076(10) 0.0217(3) Uani d . 1
C C1 0.6370(3) 0.3467(2) -0.22493(11) 0.0154(3) Uani d . 1
H H1A 0.7811 0.2956 -0.2184 0.018 Uiso calc R 1
C C2 0.5799(3) 0.4113(2) -0.31093(12) 0.0165(3) Uani d . 1
C C3 0.3678(3) 0.4912(3) -0.32221(12) 0.0182(3) Uani d . 1
H H3A 0.3333 0.5342 -0.3802 0.022 Uiso calc R 1
C C4 0.2079(3) 0.5061(3) -0.24579(13) 0.0182(3) Uani d . 1
H H4A 0.0658 0.5610 -0.2525 0.022 Uiso calc R 1
C C5 0.2576(3) 0.4400(2) -0.15933(12) 0.0171(3) Uani d . 1
H H5A 0.1483 0.4487 -0.1086 0.021 Uiso calc R 1
C C6 0.4727(3) 0.3603(2) -0.14866(11) 0.0156(3) Uani d . 1
C C7 0.5344(3) 0.2908(2) -0.05638(12) 0.0165(3) Uani d . 1
C C8 0.3462(3) 0.2311(3) 0.01340(12) 0.0178(3) Uani d . 1
H H8A 0.2015 0.2187 -0.0039 0.021 Uiso calc R 1
C C9 0.3822(3) 0.1948(2) 0.10137(12) 0.0163(3) Uani d . 1
H H9A 0.5287 0.2109 0.1160 0.020 Uiso calc R 1
C C10 0.2126(3) 0.1321(2) 0.17650(11) 0.0152(3) Uani d . 1
C C11 0.0051(3) 0.0594(2) 0.16118(12) 0.0164(3) Uani d . 1
H H11A -0.0280 0.0497 0.1012 0.020 Uiso calc R 1
C C12 -0.1514(3) 0.0019(2) 0.23424(12) 0.0167(3) Uani d . 1
H H12A -0.2877 -0.0482 0.2237 0.020 Uiso calc R 1
C C13 -0.1017(3) 0.0202(2) 0.32399(12) 0.0167(3) Uani d . 1
C C14 0.1022(3) 0.0901(3) 0.34143(12) 0.0178(3) Uani d . 1
H H14A 0.1337 0.1008 0.4015 0.021 Uiso calc R 1
C C15 0.2592(3) 0.1441(2) 0.26723(12) 0.0162(3) Uani d . 1
H H15A 0.3981 0.1890 0.2782 0.019 Uiso calc R 1

loop_
_atom_site_aniso_label
_atom_site_aniso_U_11
_atom_site_aniso_U_22
_atom_site_aniso_U_33
_atom_site_aniso_U_12
_atom_site_aniso_U_13
_atom_site_aniso_U_23
Br1 0.01950(9) 0.02548(10) 0.01472(8) -0.00018(6) 0.00089(6) 0.00125(6)
Cl1 0.01928(19) 0.0291(2) 0.01580(17) -0.00193(15) 0.00153(14) -0.00025(15)
O1 0.0162(6) 0.0293(7) 0.0192(6) -0.0010(5) -0.0023(5) 0.0014(5)
C1 0.0146(7) 0.0160(7) 0.0157(6) -0.0009(5) -0.0029(5) -0.0001(5)
C2 0.0167(7) 0.0172(7) 0.0152(6) -0.0008(5) -0.0002(5) -0.0001(5)
C3 0.0184(7) 0.0186(8) 0.0180(7) -0.0002(6) -0.0048(6) 0.0011(6)
C4 0.0161(7) 0.0171(7) 0.0216(7) 0.0006(5) -0.0038(6) -0.0011(6)
C5 0.0162(7) 0.0162(7) 0.0187(7) 0.0004(5) -0.0011(5) -0.0021(5)
C6 0.0164(7) 0.0153(7) 0.0151(6) -0.0007(5) -0.0025(5) -0.0007(5)
C7 0.0172(7) 0.0167(7) 0.0156(7) -0.0011(5) -0.0019(5) -0.0015(5)
C8 0.0172(7) 0.0198(8) 0.0161(7) -0.0025(6) -0.0007(5) -0.0006(6)
C9 0.0166(7) 0.0153(7) 0.0167(7) 0.0002(5) -0.0009(5) -0.0006(5)
C10 0.0159(7) 0.0157(7) 0.0140(6) 0.0005(5) -0.0021(5) -0.0007(5)
C11 0.0176(7) 0.0170(7) 0.0147(6) -0.0005(5) -0.0021(5) -0.0018(5)
C12 0.0160(7) 0.0175(7) 0.0169(7) -0.0006(5) -0.0017(5) -0.0029(5)
C13 0.0166(7) 0.0180(7) 0.0149(6) 0.0013(5) -0.0003(5) -0.0005(5)
C14 0.0191(7) 0.0208(8) 0.0139(6) 0.0017(6) -0.0040(5) -0.0010(5)
C15 0.0168(7) 0.0168(7) 0.0156(6) -0.0004(5) -0.0042(5) -0.0012(5)

loop_
_atom_type_symbol
_atom_type_description
_atom_type_scat_dispersion_real
_atom_type_scat_dispersion_imag
_atom_type_scat_source
C C 0.0033 0.0016 'International Tables Vol C Tables 4.2.6.8 and 6.1.1.4'
H H 0.0000 0.0000 'International Tables Vol C Tables 4.2.6.8 and 6.1.1.4'
O O 0.0106 0.0060 'International Tables Vol C Tables 4.2.6.8 and 6.1.1.4'
Cl Cl 0.1484 0.1585 'International Tables Vol C Tables 4.2.6.8 and 6.1.1.4'
Br Br -0.2901 2.4595 'International Tables Vol C Tables 4.2.6.8 and 6.1.1.4'

loop_
_geom_angle_atom_site_label_1
_geom_angle_atom_site_label_2
_geom_angle_atom_site_label_3
_geom_angle
C2 C1 C6 118.50(15)
C2 C1 H1A 120.7
C6 C1 H1A 120.7
C3 C2 C1 121.83(16)
C3 C2 Br1 118.94(13)
C1 C2 Br1 119.22(13)
C4 C3 C2 118.99(16)
C4 C3 H3A 120.5
C2 C3 H3A 120.5
C3 C4 C5 120.69(16)
C3 C4 H4A 119.7
C5 C4 H4A 119.7
C4 C5 C6 119.84(16)
C4 C5 H5A 120.1
C6 C5 H5A 120.1
C1 C6 C5 120.13(15)
C1 C6 C7 118.40(15)
C5 C6 C7 121.46(15)
O1 C7 C8 122.18(16)
O1 C7 C6 120.63(16)
C8 C7 C6 117.18(15)
C9 C8 C7 120.63(16)
C9 C8 H8A 119.7
C7 C8 H8A 119.7
C8 C9 C10 126.08(17)
C8 C9 H9A 117.0
C10 C9 H9A 117.0
C15 C10 C11 118.55(16)
C15 C10 C9 118.90(16)
C11 C10 C9 122.55(15)
C12 C11 C10 120.80(16)
C12 C11 H11A 119.6
C10 C11 H11A 119.6
C11 C12 C13 119.12(16)
C11 C12 H12A 120.4
C13 C12 H12A 120.4
C14 C13 C12 121.49(16)
C14 C13 Cl1 119.71(13)
C12 C13 Cl1 118.80(14)
C13 C14 C15 118.63(16)
C13 C14 H14A 120.7
C15 C14 H14A 120.7
C14 C15 C10 121.39(16)
C14 C15 H15A 119.3
C10 C15 H15A 119.3

loop_
_geom_bond_atom_site_label_1
_geom_bond_atom_site_label_2
_geom_bond_distance
Br1 C2 1.8969(17)
Cl1 C13 1.7321(18)
O1 C7 1.226(2)
C1 C2 1.393(2)
C1 C6 1.398(2)
C1 H1A 0.9300
C2 C3 1.386(2)
C3 C4 1.386(3)
C3 H3A 0.9300
C4 C5 1.388(3)
C4 H4A 0.9300
C5 C6 1.400(2)
C5 H5A 0.9300
C6 C7 1.496(2)
C7 C8 1.479(2)
C8 C9 1.341(2)
C8 H8A 0.9300
C9 C10 1.463(2)
C9 H9A 0.9300
C10 C15 1.399(2)
C10 C11 1.402(2)
C11 C12 1.385(2)
C11 H11A 0.9300
C12 C13 1.397(2)
C12 H12A 0.9300
C13 C14 1.383(3)
C14 C15 1.392(2)
C14 H14A 0.9300
C15 H15A 0.9300

loop_
_geom_hbond_atom_site_label_D
_geom_hbond_atom_site_label_H
_geom_hbond_atom_site_label_A
_geom_hbond_site_symmetry_A
_geom_hbond_distance_DH
_geom_hbond_distance_HA
_geom_hbond_distance_DA
_geom_hbond_angle_DHA
_geom_hbond_publ_flag
C9 H9A O1 1_555 0.93 2.50 2.826(2) 101 y
C1 H1A Cg2 2_655 0.93 2.87 3.523(2) 128 y
C4 H4A Cg2 2_565 0.93 2.72 3.367(2) 128 y
C9 H9A Cg1 2_665 0.93 3.30 3.776(2) 114 y
C12 H12A Cg1 2_555 0.93 2.87 3.543(2) 130 y
C15 H15A Cg1 2_665 0.93 3.04 3.690(2) 129 y

loop_
_geom_torsion_atom_site_label_1
_geom_torsion_atom_site_label_2
_geom_torsion_atom_site_label_3
_geom_torsion_atom_site_label_4
_geom_torsion
C6 C1 C2 C3 1.3(3)
C6 C1 C2 Br1 179.97(13)
C1 C2 C3 C4 -0.4(3)
Br1 C2 C3 C4 -179.08(14)
C2 C3 C4 C5 -0.8(3)
C3 C4 C5 C6 1.1(3)
C2 C1 C6 C5 -1.0(3)
C2 C1 C6 C7 -179.98(16)
C4 C5 C6 C1 -0.2(3)
C4 C5 C6 C7 178.77(16)
C1 C6 C7 O1 24.7(3)
C5 C6 C7 O1 -154.26(18)
C1 C6 C7 C8 -154.29(17)
C5 C6 C7 C8 26.7(2)
O1 C7 C8 C9 11.5(3)
C6 C7 C8 C9 -169.51(17)
C7 C8 C9 C10 -178.94(17)
C8 C9 C10 C15 -164.21(18)
C8 C9 C10 C11 16.1(3)
C15 C10 C11 C12 0.5(3)
C9 C10 C11 C12 -179.85(16)
C10 C11 C12 C13 1.1(3)
C11 C12 C13 C14 -1.6(3)
C11 C12 C13 Cl1 178.27(14)
C12 C13 C14 C15 0.4(3)
Cl1 C13 C14 C15 -179.44(13)
C13 C14 C15 C10 1.2(3)
C11 C10 C15 C14 -1.7(3)
C9 C10 C15 C14 178.63(16)

loop_
_cod_related_entry_id
_cod_related_entry_database
_cod_related_entry_code
1 ChemSpider 30655200
